data_7707606
loop_
_publ_author_name
'Enamullah, Mohammed'
'Anwar Hossain, Mohammad'
'Islam, Mohammad Khairul'
'Woschko, Dennis'
'Janiak, Christoph'

_publ_section_title
;
 Pseudotetrahedral copper(II)-complexes with enantiopure (<i>R</i> or
 <i>S</i>)-2-(((aryl)ethylimino)ethyl)phenolate Schiff base ligands.
;
_journal_issue 26
_journal_name_full 'Dalton transactions (Cambridge, England : 2003)'
_journal_page_first 9236
_journal_page_last 9249
_journal_paper_doi 10.1039/d1dt01671g
_journal_volume 50
_journal_year 2021
_chemical_formula_moiety 'C26 H18.88 Cu N0.88 O3.12'
_chemical_formula_sum 'C26 H18.88 Cu N0.88 O3.12'
_chemical_formula_weight 457.08
_chemical_name_systematic bis[2-oxo-benzophenonato-\kO,O']-copper(II)
_space_group_crystal_system monoclinic
_space_group_IT_number 15
_space_group_name_Hall '-C 2yc'
_space_group_name_H-M_alt 'C 1 2/c 1'
_atom_sites_solution_hydrogens mixed
_atom_sites_solution_primary direct
_atom_sites_solution_secondary difmap
_audit_creation_method SHELXL-2017/1
_audit_update_record
;
2021-02-02 deposited with the CCDC.	2021-06-08 downloaded from the CCDC.
;
_cell_angle_alpha 90
_cell_angle_beta 113.803(4)
_cell_angle_gamma 90
_cell_formula_units_Z 4
_cell_length_a 18.4742(15)
_cell_length_b 5.8299(5)
_cell_length_c 19.8803(17)
_cell_measurement_reflns_used 3429
_cell_measurement_temperature 140(2)
_cell_measurement_theta_max 27.604
_cell_measurement_theta_min 2.543
_cell_volume 1959.0(3)
_computing_cell_refinement 'SAINT (Bruker, 2012)'
_computing_data_collection 'APEX2 (Bruker, 2012)'
_computing_data_reduction 'SAINT (Bruker, 2012)'
_computing_molecular_graphics 'DIAMOND 4.3.1 (Brandenburg, 1999)'
_computing_publication_material 'SHELXL-2017/1 (Sheldrick, 2015b)'
_computing_structure_refinement 'SHELXL-2017/1 (Sheldrick, 2015b)'
_computing_structure_solution 'SHELXT-2015 (Sheldrick 2015a)'
_diffrn_ambient_temperature 140(2)
_diffrn_measured_fraction_theta_full 1.000
_diffrn_measured_fraction_theta_max 0.999
_diffrn_measurement_device_type 'Bruker Kappa APEX-II CCD area detector'
_diffrn_measurement_method '\w scans, \f scans'
_diffrn_radiation_monochromator 'multilayer mirror'
_diffrn_radiation_source 'microfocus sealed tube'
_diffrn_radiation_type MoK\a
_diffrn_radiation_wavelength 0.71073
_diffrn_reflns_av_R_equivalents 0.0351
_diffrn_reflns_av_unetI/netI 0.0288
_diffrn_reflns_Laue_measured_fraction_full 1.000
_diffrn_reflns_Laue_measured_fraction_max 0.999
_diffrn_reflns_limit_h_max 22
_diffrn_reflns_limit_h_min -24
_diffrn_reflns_limit_k_max 7
_diffrn_reflns_limit_k_min -7
_diffrn_reflns_limit_l_max 25
_diffrn_reflns_limit_l_min -25
_diffrn_reflns_number 10309
_diffrn_reflns_point_group_measured_fraction_full 1.000
_diffrn_reflns_point_group_measured_fraction_max 0.999
_diffrn_reflns_theta_full 25.242
_diffrn_reflns_theta_max 27.604
_diffrn_reflns_theta_min 2.239
_exptl_absorpt_coefficient_mu 1.145
_exptl_absorpt_correction_T_max 1.0000
_exptl_absorpt_correction_T_min 0.9081
_exptl_absorpt_correction_type multi-scan
_exptl_absorpt_process_details '(<i>SADABS</i>; Sheldrick, 1996)'
_exptl_crystal_colour 'clear black'
_exptl_crystal_density_diffrn 1.550
_exptl_crystal_density_method 'not measured'
_exptl_crystal_description needle
_exptl_crystal_F_000 940
_exptl_crystal_recrystallization_method 'Re-crystallisation from solvent: methanol/dichloromethane'
_exptl_crystal_size_max 0.162
_exptl_crystal_size_mid 0.087
_exptl_crystal_size_min 0.038
_refine_diff_density_max 0.461
_refine_diff_density_min -0.315
_refine_diff_density_rms 0.084
_refine_ls_extinction_method none
_refine_ls_goodness_of_fit_ref 1.053
_refine_ls_hydrogen_treatment mixed
_refine_ls_matrix_type full
_refine_ls_number_parameters 150
_refine_ls_number_reflns 2278
_refine_ls_number_restraints 1
_refine_ls_restrained_S_all 1.053
_refine_ls_R_factor_all 0.0463
_refine_ls_R_factor_gt 0.0376
_refine_ls_shift/su_max 0.000
_refine_ls_shift/su_mean 0.000
_refine_ls_structure_factor_coef Fsqd
_refine_ls_weighting_details 'w=1/[\s^2^(Fo^2^)+(0.0614P)^2^+2.8120P] where P=(Fo^2^+2Fc^2^)/3'
_refine_ls_weighting_scheme calc
_refine_ls_wR_factor_gt 0.1039
_refine_ls_wR_factor_ref 0.1093
_reflns_Friedel_coverage 0.000
_reflns_number_gt 1928
_reflns_number_total 2278
_reflns_threshold_expression 'I > 2\s(I)'
_cod_data_source_file d1dt01671g2.cif
_cod_data_source_block CuL48R
_cod_depositor_comments 'Adding full bibliography for 7707605--7707606.cif.'
_cod_original_sg_symbol_H-M 'C 2/c'
_cod_database_code 7707606
_shelx_shelxl_version_number 2017/1
_shelx_space_group_comment
;
The symmetry employed for this shelxl refinement is uniquely defined
by the following loop, which should always be used as a source of
symmetry information in preference to the above space-group names.
They are only intended as comments.
;
_shelx_estimated_absorpt_t_min 0.836
_shelx_estimated_absorpt_t_max 0.958

loop_
_space_group_symop_operation_xyz
'x, y, z'
'-x, y, -z+1/2'
'x+1/2, y+1/2, z'
'-x+1/2, y+1/2, -z+1/2'
'-x, -y, -z'
'x, -y, z-1/2'
'-x+1/2, -y+1/2, -z'
'x+1/2, -y+1/2, z-1/2'

loop_
_atom_site_label
_atom_site_type_symbol
_atom_site_fract_x
_atom_site_fract_y
_atom_site_fract_z
_atom_site_U_iso_or_equiv
_atom_site_adp_type
_atom_site_occupancy
_atom_site_site_symmetry_order
_atom_site_calc_flag
_atom_site_refinement_flags_posn
_atom_site_refinement_flags_adp
_atom_site_refinement_flags_occupancy
_atom_site_disorder_assembly
_atom_site_disorder_group
Cu1 Cu 0.500000 1.000000 0.500000 0.02213(15) Uani 1 2 d S . P . .
O1 O 0.48243(9) 0.7706(3) 0.42669(8) 0.0250(4) Uani 1 1 d . . . . .
C1 C 0.52868(12) 0.5993(4) 0.42792(11) 0.0202(4) Uani 1 1 d . . . . .
O2 O 0.5986(7) 0.8646(18) 0.5584(6) 0.0269(18) Uani 0.56(3) 1 d . . P A 1
N1 N 0.6063(10) 0.893(3) 0.5639(9) 0.020(2) Uiso 0.44(3) 1 d D . P A 2
H1 H 0.627(4) 0.941(11) 0.6102(19) 0.030 Uiso 0.44(3) 1 d D U P A 2
C2 C 0.50256(13) 0.4485(4) 0.36691(12) 0.0254(5) Uani 1 1 d . . . . .
H2A H 0.453063 0.476318 0.327231 0.030 Uiso 1 1 calc R U . . .
C3 C 0.54679(13) 0.2630(4) 0.36349(12) 0.0261(5) Uani 1 1 d . . . . .
H3 H 0.527208 0.164939 0.321798 0.031 Uiso 1 1 calc R U . . .
C4 C 0.62044(13) 0.2161(4) 0.42062(12) 0.0243(5) Uani 1 1 d . . . . .
H4 H 0.650796 0.087478 0.418034 0.029 Uiso 1 1 calc R U . . .
C5 C 0.64757(12) 0.3595(4) 0.48011(11) 0.0216(5) Uani 1 1 d . . . . .
H5 H 0.697704 0.329265 0.518609 0.026 Uiso 1 1 calc R U . . .
C6 C 0.60368(12) 0.5516(4) 0.48649(11) 0.0189(4) Uani 1 1 d . . . . .
C7 C 0.63569(11) 0.6943(4) 0.55141(11) 0.0185(4) Uani 1 1 d . . . . .
C8 C 0.71294(11) 0.6365(4) 0.61322(10) 0.0182(4) Uani 1 1 d . . . . .
C9 C 0.72143(13) 0.4388(4) 0.65497(12) 0.0217(5) Uani 1 1 d . . . . .
H9 H 0.679740 0.329766 0.641662 0.026 Uiso 1 1 calc R U . . .
C10 C 0.79163(13) 0.4021(5) 0.71650(12) 0.0263(5) Uani 1 1 d . . . . .
H10 H 0.797607 0.268312 0.745562 0.032 Uiso 1 1 calc R U . . .
C11 C 0.85290(13) 0.5605(5) 0.73547(12) 0.0280(5) Uani 1 1 d . . . . .
H11 H 0.900432 0.535435 0.777717 0.034 Uiso 1 1 calc R U . . .
C12 C 0.84485(13) 0.7549(5) 0.69293(12) 0.0281(5) Uani 1 1 d . . . . .
H12 H 0.887247 0.861243 0.705309 0.034 Uiso 1 1 calc R U . . .
C13 C 0.77455(13) 0.7940(4) 0.63207(12) 0.0237(5) Uani 1 1 d . . . . .
H13 H 0.768584 0.928528 0.603338 0.028 Uiso 1 1 calc R U . . .

loop_
_atom_site_aniso_label
_atom_site_aniso_U_11
_atom_site_aniso_U_22
_atom_site_aniso_U_33
_atom_site_aniso_U_23
_atom_site_aniso_U_13
_atom_site_aniso_U_12
Cu1 0.0210(2) 0.0212(2) 0.0217(2) 0.00225(15) 0.00614(15) 0.00570(14)
O1 0.0200(7) 0.0253(9) 0.0250(7) 0.0016(7) 0.0043(6) 0.0069(6)
C1 0.0191(9) 0.0207(12) 0.0205(9) 0.0047(9) 0.0076(8) 0.0006(8)
O2 0.027(3) 0.019(4) 0.028(3) -0.007(2) 0.004(2) 0.001(2)
C2 0.0192(10) 0.0300(13) 0.0228(10) -0.0005(9) 0.0042(8) -0.0004(9)
C3 0.0250(10) 0.0292(14) 0.0240(10) -0.0067(10) 0.0097(8) -0.0039(9)
C4 0.0239(10) 0.0248(13) 0.0262(10) -0.0006(9) 0.0123(8) 0.0031(9)
C5 0.0194(9) 0.0251(13) 0.0202(9) 0.0026(9) 0.0079(8) 0.0033(8)
C6 0.0179(9) 0.0214(12) 0.0185(9) 0.0030(8) 0.0086(8) 0.0015(8)
C7 0.0191(9) 0.0166(11) 0.0206(9) 0.0032(8) 0.0089(7) 0.0008(8)
C8 0.0199(9) 0.0195(12) 0.0159(8) -0.0007(8) 0.0080(7) 0.0038(8)
C9 0.0236(10) 0.0203(11) 0.0224(10) 0.0011(9) 0.0105(8) 0.0017(9)
C10 0.0302(11) 0.0285(14) 0.0196(10) 0.0045(9) 0.0095(9) 0.0089(10)
C11 0.0210(10) 0.0399(15) 0.0198(10) -0.0026(10) 0.0048(8) 0.0071(10)
C12 0.0216(10) 0.0341(14) 0.0284(11) -0.0073(10) 0.0098(9) -0.0041(9)
C13 0.0258(10) 0.0218(12) 0.0248(10) 0.0009(9) 0.0115(8) -0.0005(9)

loop_
_atom_type_symbol
_atom_type_description
_atom_type_scat_dispersion_real
_atom_type_scat_dispersion_imag
_atom_type_scat_source
C C 0.0033 0.0016 'International Tables Vol C Tables 4.2.6.8 and 6.1.1.4'
H H 0.0000 0.0000 'International Tables Vol C Tables 4.2.6.8 and 6.1.1.4'
Cu Cu 0.3201 1.2651 'International Tables Vol C Tables 4.2.6.8 and 6.1.1.4'
O O 0.0106 0.0060 'International Tables Vol C Tables 4.2.6.8 and 6.1.1.4'
N N 0.0061 0.0033 'International Tables Vol C Tables 4.2.6.8 and 6.1.1.4'

loop_
_geom_angle_atom_site_label_1
_geom_angle_atom_site_label_2
_geom_angle_atom_site_label_3
_geom_angle
_geom_angle_site_symmetry_1
_geom_angle_site_symmetry_3
_geom_angle_publ_flag
O2 Cu1 O2 180.0 5_676 . ?
O2 Cu1 O1 89.9(3) 5_676 . ?
O2 Cu1 O1 90.1(3) . . ?
O2 Cu1 O1 90.1(3) 5_676 5_676 ?
O2 Cu1 O1 89.9(3) . 5_676 ?
O1 Cu1 O1 180.00(7) . 5_676 ?
O1 Cu1 N1 95.1(5) . . ?
O1 Cu1 N1 84.9(5) 5_676 . ?
O2 Cu1 N1 6.1(7) 5_676 5_676 ?
O2 Cu1 N1 173.9(7) . 5_676 ?
O1 Cu1 N1 84.9(5) . 5_676 ?
O1 Cu1 N1 95.1(5) 5_676 5_676 ?
N1 Cu1 N1 180.0(7) . 5_676 ?
C1 O1 Cu1 127.79(13) . . ?
O1 C1 C2 117.64(18) . . ?
O1 C1 C6 125.0(2) . . ?
C2 C1 C6 117.3(2) . . ?
C7 O2 Cu1 134.5(7) . . ?
C7 N1 Cu1 121.9(11) . . ?
C7 N1 H1 115(5) . . ?
Cu1 N1 H1 118(5) . . ?
C3 C2 C1 121.8(2) . . ?
C3 C2 H2A 119.1 . . ?
C1 C2 H2A 119.1 . . ?
C2 C3 C4 121.0(2) . . ?
C2 C3 H3 119.5 . . ?
C4 C3 H3 119.5 . . ?
C5 C4 C3 118.6(2) . . ?
C5 C4 H4 120.7 . . ?
C3 C4 H4 120.7 . . ?
C4 C5 C6 122.47(19) . . ?
C4 C5 H5 118.8 . . ?
C6 C5 H5 118.8 . . ?
C5 C6 C1 118.8(2) . . ?
C5 C6 C7 119.44(18) . . ?
C1 C6 C7 121.8(2) . . ?
O2 C7 C6 120.8(5) . . ?
N1 C7 C6 127.6(7) . . ?
O2 C7 C8 118.2(5) . . ?
N1 C7 C8 111.4(7) . . ?
C6 C7 C8 120.90(19) . . ?
C13 C8 C9 120.21(19) . . ?
C13 C8 C7 118.51(19) . . ?
C9 C8 C7 121.09(19) . . ?
C8 C9 C10 119.4(2) . . ?
C8 C9 H9 120.3 . . ?
C10 C9 H9 120.3 . . ?
C11 C10 C9 120.2(2) . . ?
C11 C10 H10 119.9 . . ?
C9 C10 H10 119.9 . . ?
C12 C11 C10 120.2(2) . . ?
C12 C11 H11 119.9 . . ?
C10 C11 H11 119.9 . . ?
C11 C12 C13 119.8(2) . . ?
C11 C12 H12 120.1 . . ?
C13 C12 H12 120.1 . . ?
C12 C13 C8 120.1(2) . . ?
C12 C13 H13 120.0 . . ?
C8 C13 H13 120.0 . . ?

loop_
_geom_bond_atom_site_label_1
_geom_bond_atom_site_label_2
_geom_bond_distance
_geom_bond_site_symmetry_2
_geom_bond_publ_flag
Cu1 O2 1.892(11) 5_676 ?
Cu1 O2 1.892(11) . ?
Cu1 O1 1.9070(16) . ?
Cu1 O1 1.9071(16) 5_676 ?
Cu1 N1 1.961(18) . ?
Cu1 N1 1.961(18) 5_676 ?
O1 C1 1.308(3) . ?
C1 C2 1.416(3) . ?
C1 C6 1.432(3) . ?
O2 C7 1.246(11) . ?
N1 C7 1.343(19) . ?
N1 H1 0.89(2) . ?
C2 C3 1.373(3) . ?
C2 H2A 0.9500 . ?
C3 C4 1.403(3) . ?
C3 H3 0.9500 . ?
C4 C5 1.368(3) . ?
C4 H4 0.9500 . ?
C5 C6 1.418(3) . ?
C5 H5 0.9500 . ?
C6 C7 1.446(3) . ?
C7 C8 1.498(3) . ?
C8 C13 1.391(3) . ?
C8 C9 1.392(3) . ?
C9 C10 1.394(3) . ?
C9 H9 0.9500 . ?
C10 C11 1.390(4) . ?
C10 H10 0.9500 . ?
C11 C12 1.386(4) . ?
C11 H11 0.9500 . ?
C12 C13 1.391(3) . ?
C12 H12 0.9500 . ?
C13 H13 0.9500 . ?
